data_4027244
loop_
_publ_author_name
'Grant R. Krow'
'Matthew D. Shoulders'
'Ramakrishna Edupuganti'
'Deepa Gandla'
'Fang Yu'
'Philip E. Sonnet'
'Matthew Sender'
'Amit Choudhary'
'Charles DeBrosse'
'Charles W. Ross'
'Patrick Carroll'
'Ronald T. Raines'

_publ_section_title
;
 Synthesis of 5-Fluoro- and 5-Hydroxymethanoprolines via Lithiation of
 N-BOC-methanopyrrolidines. Constrained C\g-Exo and C\g-Endo Flp and Hyp
 Conformer Mimics
;
_journal_name_full 'Journal of Organic Chemistry'
_journal_page_first 5331
_journal_page_last 5344
_journal_paper_doi 10.1021/jo300700a
_journal_volume 77
_journal_year 2012
_chemical_formula_sum 'C21 H30 F2 N2 O5'
_chemical_formula_weight 428.47
_space_group_IT_number 13
_symmetry_cell_setting monoclinic
_symmetry_Int_Tables_number 13
_symmetry_space_group_name_Hall '-P 2yc'
_symmetry_space_group_name_H-M 'P 1 2/c 1'
_atom_sites_solution_hydrogens geom
_atom_sites_solution_primary direct
_audit_creation_method SHELXL-97
_cell_angle_alpha 90.00
_cell_angle_beta 114.916(6)
_cell_angle_gamma 90.00
_cell_formula_units_Z 4
_cell_length_a 20.464(3)
_cell_length_b 6.1223(9)
_cell_length_c 19.024(3)
_cell_measurement_temperature 143(1)
_cell_volume 2161.6(6)
_computing_data_collection 'CrystalClear (Rigaku, 1999)'
_computing_data_reduction 'CrystalClear (Rigaku, 1999)'
_computing_structure_refinement 'SHELXL-97 (Sheldrick, 1997)'
_computing_structure_solution 'SIR97 (Altomare, 1999)'
_diffrn_ambient_temperature 143(1)
_diffrn_measured_fraction_theta_full 0.915
_diffrn_measured_fraction_theta_max 0.915
_diffrn_measurement_device 'CCD Area Detector'
_diffrn_measurement_device_type 'Rigaku Mercury'
_diffrn_measurement_method 'phi and omega rotations'
_diffrn_radiation_monochromator graphite
_diffrn_radiation_source 'rotating anode'
_diffrn_radiation_type MoK\a
_diffrn_radiation_wavelength 0.71073
_diffrn_reflns_av_R_equivalents 0.0000
_diffrn_reflns_av_sigmaI/netI 0.0465
_diffrn_reflns_limit_h_max 24
_diffrn_reflns_limit_h_min -24
_diffrn_reflns_limit_k_max 7
_diffrn_reflns_limit_k_min -7
_diffrn_reflns_limit_l_max 22
_diffrn_reflns_limit_l_min -22
_diffrn_reflns_number 11659
_diffrn_reflns_theta_full 25.05
_diffrn_reflns_theta_max 25.05
_diffrn_reflns_theta_min 2.99
_exptl_absorpt_coefficient_mu 0.105
_exptl_absorpt_correction_T_max 1.0000
_exptl_absorpt_correction_T_min 0.3641
_exptl_absorpt_correction_type multi-scan
_exptl_crystal_density_diffrn 1.317
_exptl_crystal_F_000 912
_exptl_crystal_size_max 0.32
_exptl_crystal_size_mid 0.08
_exptl_crystal_size_min 0.03
_refine_diff_density_max 2.050
_refine_diff_density_min -0.667
_refine_diff_density_rms 0.148
_refine_ls_extinction_coef 0.0034(12)
_refine_ls_extinction_expression Fc^*^=kFc[1+0.001xFc^2^\l^3^/sin(2\q)]^-1/4^
_refine_ls_extinction_method SHELXL
_refine_ls_goodness_of_fit_ref 1.087
_refine_ls_hydrogen_treatment constr
_refine_ls_matrix_type full
_refine_ls_number_parameters 276
_refine_ls_number_reflns 11659
_refine_ls_number_restraints 0
_refine_ls_restrained_S_all 1.087
_refine_ls_R_factor_all 0.1687
_refine_ls_R_factor_gt 0.1252
_refine_ls_shift/su_max 0.000
_refine_ls_shift/su_mean 0.000
_refine_ls_structure_factor_coef Fsqd
_refine_ls_weighting_details 'calc w=1/[\s^2^(Fo^2^)+(0.1277P)^2^+20.7022P] where P=(Fo^2^+2Fc^2^)/3'
_refine_ls_weighting_scheme calc
_refine_ls_wR_factor_gt 0.3161
_refine_ls_wR_factor_ref 0.3533
_reflns_number_gt 8350
_reflns_number_total 11659
_reflns_threshold_expression >2sigma(I)
_cod_data_source_file jo300700a_si_003.cif
_cod_data_source_block shelxl
_cod_original_cell_volume 2161.7(6)
_cod_original_sg_symbol_H-M 'P 2/c '
_cod_database_code 4027244

loop_
_symmetry_equiv_pos_as_xyz
'x, y, z'
'-x, y, -z+1/2'
'-x, -y, -z'
'x, -y, z-1/2'

loop_
_atom_site_label
_atom_site_type_symbol
_atom_site_fract_x
_atom_site_fract_y
_atom_site_fract_z
_atom_site_U_iso_or_equiv
_atom_site_adp_type
_atom_site_occupancy
_atom_site_symmetry_multiplicity
_atom_site_calc_flag
_atom_site_refinement_flags
F1 F 0.6015(2) 0.1047(7) 0.9238(2) 0.0652(11) Uani 1 1 d .
O1 O 0.5000 0.0045(8) 0.7500 0.0250(11) Uani 1 2 d S
O2 O 0.68998(18) 0.4606(6) 0.7270(2) 0.0350(9) Uani 1 1 d .
O3 O 0.60054(17) 0.2057(5) 0.69087(18) 0.0233(8) Uani 1 1 d .
N1 N 0.6065(2) 0.4662(6) 0.7760(2) 0.0216(9) Uani 1 1 d .
C1 C 0.6581(3) 0.5811(9) 0.8479(3) 0.0312(13) Uani 1 1 d .
H1A H 0.6509 0.7380 0.8447 0.041 Uiso 1 1 calc R
H1B H 0.7080 0.5485 0.8592 0.041 Uiso 1 1 calc R
C2 C 0.6348(3) 0.4765(9) 0.9063(3) 0.0347(14) Uani 1 1 d .
H2 H 0.6598 0.5130 0.9614 0.046 Uiso 1 1 calc R
C3 C 0.5517(3) 0.5017(9) 0.8634(3) 0.0329(13) Uani 1 1 d .
H3A H 0.5351 0.6445 0.8408 0.044 Uiso 1 1 calc R
H3B H 0.5250 0.4480 0.8915 0.044 Uiso 1 1 calc R
C4 C 0.5629(2) 0.3306(7) 0.8074(3) 0.0203(11) Uani 1 1 d .
C5 C 0.6249(3) 0.2358(9) 0.8801(3) 0.0279(12) Uani 1 1 d .
H5 H 0.6649 0.1749 0.8709 0.037 Uiso 1 1 calc R
C6 C 0.5000 0.2027(11) 0.7500 0.0205(15) Uani 1 2 d S
C7 C 0.6374(3) 0.3816(8) 0.7304(3) 0.0258(12) Uani 1 1 d .
C8 C 0.6225(3) 0.0935(8) 0.6345(3) 0.0240(11) Uani 1 1 d .
C9 C 0.6163(3) 0.2534(9) 0.5702(3) 0.0365(14) Uani 1 1 d .
H9A H 0.6519 0.3660 0.5913 0.055 Uiso 1 1 calc R
H9B H 0.5691 0.3178 0.5488 0.055 Uiso 1 1 calc R
H9C H 0.6239 0.1767 0.5303 0.055 Uiso 1 1 calc R
C10 C 0.6978(3) 0.0029(9) 0.6766(3) 0.0370(14) Uani 1 1 d .
H10A H 0.7316 0.1212 0.6945 0.056 Uiso 1 1 calc R
H10B H 0.7090 -0.0875 0.6420 0.056 Uiso 1 1 calc R
H10C H 0.7006 -0.0825 0.7201 0.056 Uiso 1 1 calc R
C11 C 0.5676(3) -0.0901(9) 0.6055(3) 0.0335(13) Uani 1 1 d .
H11A H 0.5202 -0.0294 0.5788 0.050 Uiso 1 1 calc R
H11B H 0.5696 -0.1756 0.6487 0.050 Uiso 1 1 calc R
H11C H 0.5783 -0.1814 0.5707 0.050 Uiso 1 1 calc R
F2 F 0.0854(2) 0.9224(8) 0.6497(3) 0.0898(15) Uani 1 1 d .
O4 O 0.0000 1.0345(8) 0.7500 0.0320(12) Uani 1 2 d S
O5 O 0.2021(2) 0.5961(6) 0.9329(2) 0.0435(10) Uani 1 1 d .
O6 O 0.10924(19) 0.8393(5) 0.8963(2) 0.0320(9) Uani 1 1 d .
N2 N 0.1092(2) 0.5823(7) 0.8133(2) 0.0269(10) Uani 1 1 d .
C12 C 0.1557(3) 0.4661(10) 0.7808(4) 0.0452(16) Uani 1 1 d .
H12A H 0.2061 0.5050 0.8084 0.060 Uiso 1 1 calc R
H12B H 0.1505 0.3087 0.7814 0.060 Uiso 1 1 calc R
C13 C 0.1238(3) 0.5547(10) 0.7005(3) 0.0394(15) Uani 1 1 d .
H13 H 0.1437 0.5133 0.6636 0.052 Uiso 1 1 calc R
C14 C 0.0419(3) 0.5320(9) 0.6782(3) 0.0352(14) Uani 1 1 d .
H14A H 0.0271 0.3916 0.6902 0.047 Uiso 1 1 calc R
H14B H 0.0107 0.5808 0.6263 0.047 Uiso 1 1 calc R
C15 C 0.0600(2) 0.7103(8) 0.7433(3) 0.0254(12) Uani 1 1 d .
C16 C 0.1163(3) 0.7970(10) 0.7173(3) 0.0397(15) Uani 1 1 d .
H16 H 0.1590 0.8615 0.7587 0.053 Uiso 1 1 calc R
C17 C 0.0000 0.8373(11) 0.7500 0.0231(16) Uani 1 2 d S
C18 C 0.1459(3) 0.6703(8) 0.8845(3) 0.0305(13) Uani 1 1 d .
C19 C 0.1391(3) 0.9558(9) 0.9724(3) 0.0382(14) Uani 1 1 d .
C20 C 0.1432(4) 0.7990(10) 1.0360(3) 0.0553(18) Uani 1 1 d .
H20A H 0.0963 0.7388 1.0236 0.083 Uiso 1 1 calc R
H20B H 0.1596 0.8760 1.0844 0.083 Uiso 1 1 calc R
H20C H 0.1763 0.6832 1.0402 0.083 Uiso 1 1 calc R
C21 C 0.2098(3) 1.0582(10) 0.9860(4) 0.0515(17) Uani 1 1 d .
H21A H 0.2036 1.1537 0.9437 0.077 Uiso 1 1 calc R
H21B H 0.2439 0.9461 0.9898 0.077 Uiso 1 1 calc R
H21C H 0.2273 1.1404 1.0334 0.077 Uiso 1 1 calc R
C22 C 0.0818(3) 1.1326(10) 0.9574(3) 0.0482(17) Uani 1 1 d .
H22A H 0.0368 1.0651 0.9491 0.072 Uiso 1 1 calc R
H22B H 0.0762 1.2153 0.9124 0.072 Uiso 1 1 calc R
H22C H 0.0966 1.2281 1.0015 0.072 Uiso 1 1 calc R

loop_
_atom_site_aniso_label
_atom_site_aniso_U_11
_atom_site_aniso_U_22
_atom_site_aniso_U_33
_atom_site_aniso_U_23
_atom_site_aniso_U_13
_atom_site_aniso_U_12
F1 0.056(2) 0.081(3) 0.048(2) 0.016(2) 0.011(2) -0.002(2)
O1 0.025(3) 0.022(3) 0.030(3) 0.000 0.014(2) 0.000
O2 0.031(2) 0.035(2) 0.046(2) -0.0072(18) 0.0229(19) -0.0132(18)
O3 0.0255(18) 0.0192(18) 0.0280(19) -0.0038(15) 0.0138(16) -0.0047(15)
N1 0.021(2) 0.018(2) 0.028(2) -0.0010(18) 0.0120(19) -0.0065(17)
C1 0.022(3) 0.031(3) 0.034(3) -0.013(3) 0.005(2) -0.001(2)
C2 0.027(3) 0.048(4) 0.025(3) -0.012(3) 0.007(3) 0.000(3)
C3 0.034(3) 0.039(3) 0.025(3) -0.018(2) 0.013(3) 0.000(3)
C4 0.015(2) 0.019(3) 0.024(3) -0.002(2) 0.006(2) 0.002(2)
C5 0.022(3) 0.034(3) 0.027(3) 0.016(3) 0.010(2) -0.001(2)
C6 0.022(4) 0.021(4) 0.018(3) 0.000 0.008(3) 0.000
C7 0.019(3) 0.026(3) 0.028(3) 0.005(2) 0.005(2) 0.005(2)
C8 0.032(3) 0.018(3) 0.030(3) 0.004(2) 0.021(2) -0.001(2)
C9 0.053(4) 0.029(3) 0.031(3) 0.004(3) 0.022(3) 0.002(3)
C10 0.035(3) 0.029(3) 0.051(4) -0.006(3) 0.022(3) 0.004(3)
C11 0.038(3) 0.030(3) 0.031(3) -0.007(3) 0.012(3) -0.003(2)
F2 0.081(3) 0.110(4) 0.088(3) -0.001(3) 0.045(3) -0.016(3)
O4 0.033(3) 0.024(3) 0.031(3) 0.000 0.006(2) 0.000
O5 0.032(2) 0.039(2) 0.046(2) 0.001(2) 0.003(2) 0.0127(18)
O6 0.031(2) 0.027(2) 0.027(2) 0.0040(17) 0.0022(17) 0.0081(16)
N2 0.020(2) 0.023(2) 0.035(3) -0.005(2) 0.009(2) 0.0031(18)
C12 0.019(3) 0.054(4) 0.060(4) -0.013(3) 0.014(3) 0.004(3)
C13 0.029(3) 0.048(4) 0.046(4) -0.013(3) 0.021(3) 0.005(3)
C14 0.036(3) 0.033(3) 0.042(3) -0.010(3) 0.022(3) -0.001(3)
C15 0.022(3) 0.022(3) 0.028(3) -0.003(2) 0.006(2) -0.003(2)
C16 0.027(3) 0.053(4) 0.034(3) 0.013(3) 0.009(3) -0.003(3)
C17 0.020(4) 0.021(4) 0.023(4) 0.000 0.004(3) 0.000
C18 0.024(3) 0.028(3) 0.039(3) 0.001(3) 0.013(3) 0.001(2)
C19 0.045(3) 0.031(3) 0.027(3) -0.007(3) 0.004(3) 0.005(3)
C20 0.078(5) 0.052(4) 0.040(4) 0.001(3) 0.028(4) 0.013(4)
C21 0.042(3) 0.040(4) 0.051(4) -0.009(3) -0.002(3) 0.003(3)
C22 0.056(4) 0.046(4) 0.035(3) -0.016(3) 0.011(3) 0.014(3)

loop_
_atom_type_symbol
_atom_type_description
_atom_type_scat_dispersion_real
_atom_type_scat_dispersion_imag
_atom_type_scat_source
C C 0.0033 0.0016 'International Tables Vol C Tables 4.2.6.8 and 6.1.1.4'
H H 0.0000 0.0000 'International Tables Vol C Tables 4.2.6.8 and 6.1.1.4'
O O 0.0106 0.0060 'International Tables Vol C Tables 4.2.6.8 and 6.1.1.4'
N N 0.0061 0.0033 'International Tables Vol C Tables 4.2.6.8 and 6.1.1.4'
F F 0.0171 0.0103 'International Tables Vol C Tables 4.2.6.8 and 6.1.1.4'

loop_
_geom_angle_atom_site_label_1
_geom_angle_atom_site_label_2
_geom_angle_atom_site_label_3
_geom_angle
_geom_angle_site_symmetry_1
_geom_angle_site_symmetry_3
C7 O3 C8 120.1(3) . .
C7 N1 C1 114.7(4) . .
C7 N1 C4 123.2(4) . .
C1 N1 C4 101.7(4) . .
N1 C1 C2 98.6(4) . .
C1 C2 C5 101.9(4) . .
C1 C2 C3 100.7(4) . .
C5 C2 C3 87.7(4) . .
C2 C3 C4 81.4(4) . .
C6 C4 N1 117.6(3) . .
C6 C4 C5 125.6(4) . .
N1 C4 C5 99.3(3) . .
C6 C4 C3 120.7(4) . .
N1 C4 C3 100.4(4) . .
C5 C4 C3 86.8(4) . .
F1 C5 C2 113.2(4) . .
F1 C5 C4 113.3(4) . .
C2 C5 C4 82.9(4) . .
O1 C6 C4 121.2(3) . .
O1 C6 C4 121.2(3) . 2_656
C4 C6 C4 117.5(6) . 2_656
O2 C7 O3 126.3(5) . .
O2 C7 N1 122.8(5) . .
O3 C7 N1 110.9(4) . .
O3 C8 C10 109.7(4) . .
O3 C8 C11 101.6(3) . .
C10 C8 C11 110.7(4) . .
O3 C8 C9 109.3(4) . .
C10 C8 C9 112.4(4) . .
C11 C8 C9 112.5(4) . .
C18 O6 C19 119.8(4) . .
C18 N2 C15 124.1(4) . .
C18 N2 C12 114.7(4) . .
C15 N2 C12 100.6(4) . .
C13 C12 N2 99.8(4) . .
C12 C13 C16 100.1(5) . .
C12 C13 C14 101.7(4) . .
C16 C13 C14 87.2(4) . .
C13 C14 C15 81.6(4) . .
C17 C15 N2 117.3(4) . .
C17 C15 C16 127.0(5) . .
N2 C15 C16 98.8(4) . .
C17 C15 C14 119.7(4) . .
N2 C15 C14 100.6(4) . .
C16 C15 C14 86.9(4) . .
F2 C16 C15 112.2(4) . .
F2 C16 C13 112.5(5) . .
C15 C16 C13 83.6(4) . .
O4 C17 C15 121.1(3) . 2_556
O4 C17 C15 121.1(3) . .
C15 C17 C15 117.7(6) 2_556 .
O5 C18 O6 124.9(5) . .
O5 C18 N2 123.8(5) . .
O6 C18 N2 111.1(4) . .
O6 C19 C21 109.9(5) . .
O6 C19 C20 109.4(5) . .
C21 C19 C20 113.7(5) . .
O6 C19 C22 100.9(4) . .
C21 C19 C22 110.2(5) . .
C20 C19 C22 112.0(5) . .

loop_
_geom_bond_atom_site_label_1
_geom_bond_atom_site_label_2
_geom_bond_distance
_geom_bond_site_symmetry_2
F1 C5 1.379(6) .
O1 C6 1.214(8) .
O2 C7 1.207(6) .
O3 C7 1.347(6) .
O3 C8 1.492(5) .
N1 C7 1.372(6) .
N1 C1 1.505(6) .
N1 C4 1.515(6) .
C1 C2 1.523(7) .
C2 C5 1.541(7) .
C2 C3 1.554(7) .
C3 C4 1.577(6) .
C4 C6 1.509(6) .
C4 C5 1.543(7) .
C6 C4 1.509(6) 2_656
C8 C10 1.511(7) .
C8 C11 1.519(7) .
C8 C9 1.530(7) .
F2 C16 1.400(7) .
O4 C17 1.207(8) .
O5 C18 1.219(6) .
O6 C18 1.351(6) .
O6 C19 1.494(6) .
N2 C18 1.352(7) .
N2 C15 1.508(6) .
N2 C12 1.513(6) .
C12 C13 1.489(8) .
C13 C16 1.539(8) .
C13 C14 1.553(7) .
C14 C15 1.574(7) .
C15 C17 1.504(6) .
C15 C16 1.526(7) .
C17 C15 1.504(6) 2_556
C19 C21 1.495(8) .
C19 C20 1.519(8) .
C19 C22 1.532(8) .
